data_4316770
loop_
_publ_author_name
'Sylvie Pailloux'
'Cornel Edicome Shirima'
'Karen Ann Smith'
'Eileen N. Duesler'
'Robert T. Paine'
'Neil J. Williams'
'Robert D. Hancock'

_publ_section_title
;
 Synthesis and Reactivity of (Benzoxazol-2-ylmethyl)phosphonic Acid
;
_journal_name_full 'Inorganic Chemistry'
_journal_page_first 9369
_journal_page_last 9379
_journal_paper_doi 10.1021/ic101079b
_journal_volume 49
_journal_year 2010
_chemical_absolute_configuration ad
_chemical_formula_moiety 'C8 H8 N O4 P'
_chemical_formula_sum 'C8 H8 N O4 P'
_chemical_formula_weight 213.12
_chemical_name_systematic
;
 ?
;
_space_group_IT_number 29
_symmetry_cell_setting orthorhombic
_symmetry_space_group_name_Hall 'P 2c -2ac'
_symmetry_space_group_name_H-M 'P c a 21'
_atom_sites_solution_hydrogens geom
_atom_sites_solution_primary direct
_atom_sites_solution_secondary difmap
_audit_creation_method SHELXL-97
_cell_angle_alpha 90.00
_cell_angle_beta 90.00
_cell_angle_gamma 90.00
_cell_formula_units_Z 4
_cell_length_a 19.883(2)
_cell_length_b 5.6194(6)
_cell_length_c 7.8141(10)
_cell_measurement_reflns_used 9965
_cell_measurement_temperature 228(2)
_cell_measurement_theta_max 63.69
_cell_measurement_theta_min 5.21
_cell_volume 873.07(17)
_computing_cell_refinement 'Bruker SMART'
_computing_data_collection 'Bruker SMART'
_computing_data_reduction 'Bruker SAINT'
_computing_molecular_graphics 'Bruker SHELXTL'
_computing_publication_material 'Bruker SHELXTL'
_computing_structure_refinement 'SHELXL-97 (Sheldrick, 1997)'
_computing_structure_solution 'SHELXS-97 (Sheldrick, 1990)'
_diffrn_ambient_temperature 228(2)
_diffrn_measured_fraction_theta_full 0.989
_diffrn_measured_fraction_theta_max 0.989
_diffrn_measurement_device_type 'CCD area detector'
_diffrn_measurement_method 'phi and omega scans'
_diffrn_radiation_monochromator graphite
_diffrn_radiation_source 'fine-focus sealed tube'
_diffrn_radiation_type MoK\a
_diffrn_radiation_wavelength 0.71073
_diffrn_reflns_av_R_equivalents 0.0239
_diffrn_reflns_av_sigmaI/netI 0.0134
_diffrn_reflns_limit_h_max 28
_diffrn_reflns_limit_h_min -29
_diffrn_reflns_limit_k_max 8
_diffrn_reflns_limit_k_min -8
_diffrn_reflns_limit_l_max 11
_diffrn_reflns_limit_l_min -11
_diffrn_reflns_number 21435
_diffrn_reflns_theta_full 31.85
_diffrn_reflns_theta_max 31.85
_diffrn_reflns_theta_min 3.32
_exptl_absorpt_coefficient_mu 0.301
_exptl_absorpt_correction_T_max 0.970
_exptl_absorpt_correction_T_min 0.850
_exptl_absorpt_correction_type multi-scan
_exptl_absorpt_process_details Bruker,SADABS
_exptl_crystal_colour colourless
_exptl_crystal_density_diffrn 1.621
_exptl_crystal_density_method 'not measured'
_exptl_crystal_description plate
_exptl_crystal_F_000 440
_exptl_crystal_size_max 0.55
_exptl_crystal_size_mid 0.46
_exptl_crystal_size_min 0.09
_refine_diff_density_max 0.282
_refine_diff_density_min -0.208
_refine_diff_density_rms 0.048
_refine_ls_abs_structure_details 'Flack H D (1983), Acta Cryst. A39, 876-881'
_refine_ls_abs_structure_Flack 0.06(6)
_refine_ls_extinction_method none
_refine_ls_goodness_of_fit_ref 1.132
_refine_ls_hydrogen_treatment mixed
_refine_ls_matrix_type full
_refine_ls_number_parameters 140
_refine_ls_number_reflns 2969
_refine_ls_number_restraints 1
_refine_ls_restrained_S_all 1.132
_refine_ls_R_factor_all 0.0248
_refine_ls_R_factor_gt 0.0243
_refine_ls_shift/su_max 0.002
_refine_ls_shift/su_mean 0.000
_refine_ls_structure_factor_coef Fsqd
_refine_ls_weighting_details 'calc w=1/[\s^2^(Fo^2^)+(0.0429P)^2^+0.0633P] where P=(Fo^2^+2Fc^2^)/3'
_refine_ls_weighting_scheme calc
_refine_ls_wR_factor_gt 0.0674
_refine_ls_wR_factor_ref 0.0679
_reflns_number_gt 2916
_reflns_number_total 2969
_reflns_threshold_expression >2sigma(I)
_cod_data_source_file ic101079b_si_003_1.cif
_cod_data_source_block rpec24a
_cod_depositor_comments
;
The following automatic conversions were performed:

'_symmetry_cell_setting' value 'Orthorhombic' changed to
'orthorhombic' according to the built-in table from CIF Core
dictionary named 'cif_core.dic' version 2.4.1 from 2010-06-29.

Automatic conversion script
Id: cif_fix_values 1646 2011-03-28 12:23:43Z adriana 
;
_cod_original_cell_volume 873.07(18)
_cod_database_code 4316770

loop_
_symmetry_equiv_pos_as_xyz
'x, y, z'
'-x, -y, z+1/2'
'x+1/2, -y, z'
'-x+1/2, y, z+1/2'

loop_
_atom_site_label
_atom_site_type_symbol
_atom_site_fract_x
_atom_site_fract_y
_atom_site_fract_z
_atom_site_U_iso_or_equiv
_atom_site_adp_type
_atom_site_occupancy
_atom_site_symmetry_multiplicity
_atom_site_calc_flag
_atom_site_refinement_flags
_atom_site_disorder_assembly
_atom_site_disorder_group
P1 P 0.543793(11) 0.58007(4) 0.81172(4) 0.02221(6) Uani 1 1 d . . .
O1 O 0.49055(5) 0.42154(15) 0.88229(12) 0.0367(2) Uani 1 1 d . . .
O2 O 0.60392(4) 0.44584(14) 0.73447(12) 0.02956(16) Uani 1 1 d . . .
H2 H 0.6135(12) 0.319(4) 0.764(3) 0.069(7) Uiso 1 1 d . . .
O3 O 0.51810(5) 0.75119(14) 0.67258(12) 0.03367(18) Uani 1 1 d . . .
H3 H 0.5092 0.6748 0.5845 0.051 Uiso 1 1 calc R . .
O4 O 0.69686(4) 0.74442(13) 0.98774(12) 0.02749(15) Uani 1 1 d . . .
N1 N 0.65690(4) 1.06908(14) 0.85982(12) 0.02425(16) Uani 1 1 d . . .
C1 C 0.57556(5) 0.7739(2) 0.97954(15) 0.02803(19) Uani 1 1 d . . .
H1A H 0.5442(9) 0.913(3) 0.991(3) 0.038(5) Uiso 1 1 d . . .
H1B H 0.5783(10) 0.688(3) 1.087(3) 0.041(4) Uiso 1 1 d . . .
C2 C 0.64254(5) 0.87362(18) 0.93940(13) 0.02411(17) Uani 1 1 d . . .
C3 C 0.75177(5) 0.87527(17) 0.93222(14) 0.02420(17) Uani 1 1 d . . .
C4 C 0.81927(5) 0.8251(2) 0.95106(16) 0.0313(2) Uani 1 1 d . . .
H4 H 0.8347 0.6859 1.0050 0.038 Uiso 1 1 calc R . .
C5 C 0.86279(6) 0.9953(2) 0.88439(17) 0.0347(2) Uani 1 1 d . . .
H5 H 0.9094 0.9717 0.8944 0.042 Uiso 1 1 calc R . .
C6 C 0.83914(5) 1.2012(2) 0.80260(19) 0.0343(2) Uani 1 1 d . . .
H6 H 0.8703 1.3113 0.7589 0.041 Uiso 1 1 calc R . .
C7 C 0.77068(5) 1.24656(19) 0.78455(15) 0.0298(2) Uani 1 1 d . . .
H7 H 0.7547 1.3840 0.7294 0.036 Uiso 1 1 calc R . .
C8 C 0.72729(5) 1.07756(16) 0.85255(13) 0.02299(18) Uani 1 1 d . . .

loop_
_atom_site_aniso_label
_atom_site_aniso_U_11
_atom_site_aniso_U_22
_atom_site_aniso_U_33
_atom_site_aniso_U_23
_atom_site_aniso_U_13
_atom_site_aniso_U_12
P1 0.02032(10) 0.02301(10) 0.02330(11) 0.00044(9) 0.00139(9) 0.00110(7)
O1 0.0345(4) 0.0445(5) 0.0311(4) -0.0042(3) 0.0064(3) -0.0162(3)
O2 0.0301(4) 0.0264(3) 0.0322(4) 0.0045(3) 0.0064(3) 0.0088(3)
O3 0.0372(4) 0.0305(4) 0.0333(4) 0.0022(3) -0.0063(3) 0.0117(3)
O4 0.0259(3) 0.0249(3) 0.0316(4) 0.0058(3) -0.0039(3) 0.0014(3)
N1 0.0220(3) 0.0226(3) 0.0282(4) 0.0003(3) -0.0033(3) 0.0027(3)
C1 0.0254(4) 0.0315(5) 0.0273(5) -0.0043(4) 0.0025(4) -0.0023(3)
C2 0.0237(4) 0.0241(4) 0.0246(4) -0.0012(3) -0.0023(3) 0.0020(3)
C3 0.0251(4) 0.0227(3) 0.0248(4) 0.0005(3) -0.0041(3) 0.0021(3)
C4 0.0267(4) 0.0324(5) 0.0347(5) 0.0000(4) -0.0082(4) 0.0058(4)
C5 0.0232(4) 0.0399(5) 0.0411(6) -0.0061(5) -0.0048(4) 0.0021(4)
C6 0.0272(4) 0.0333(5) 0.0424(6) -0.0021(5) 0.0021(5) -0.0052(4)
C7 0.0299(4) 0.0249(4) 0.0348(6) 0.0026(3) 0.0003(4) 0.0002(3)
C8 0.0230(4) 0.0217(4) 0.0243(4) -0.0010(3) -0.0027(3) 0.0027(3)

loop_
_atom_type_symbol
_atom_type_description
_atom_type_scat_dispersion_real
_atom_type_scat_dispersion_imag
_atom_type_scat_source
C C 0.0033 0.0016 'International Tables Vol C Tables 4.2.6.8 and 6.1.1.4'
H H 0.0000 0.0000 'International Tables Vol C Tables 4.2.6.8 and 6.1.1.4'
N N 0.0061 0.0033 'International Tables Vol C Tables 4.2.6.8 and 6.1.1.4'
O O 0.0106 0.0060 'International Tables Vol C Tables 4.2.6.8 and 6.1.1.4'
P P 0.1023 0.0942 'International Tables Vol C Tables 4.2.6.8 and 6.1.1.4'

loop_
_geom_angle_atom_site_label_1
_geom_angle_atom_site_label_2
_geom_angle_atom_site_label_3
_geom_angle
_geom_angle_site_symmetry_1
_geom_angle_site_symmetry_3
_geom_angle_publ_flag
O1 P1 O2 113.87(5) . . ?
O1 P1 O3 113.54(6) . . ?
O2 P1 O3 106.70(5) . . ?
O1 P1 C1 109.77(5) . . ?
O2 P1 C1 107.88(5) . . ?
O3 P1 C1 104.52(5) . . ?
P1 O2 H2 121.8(18) . . ?
P1 O3 H3 109.5 . . ?
C2 O4 C3 104.86(8) . . ?
C2 N1 C8 105.59(8) . . ?
C2 C1 P1 112.77(8) . . ?
C2 C1 H1A 106.4(10) . . ?
P1 C1 H1A 108.2(13) . . ?
C2 C1 H1B 108.7(12) . . ?
P1 C1 H1B 110.2(11) . . ?
H1A C1 H1B 110.4(17) . . ?
N1 C2 O4 114.38(9) . . ?
N1 C2 C1 128.50(9) . . ?
O4 C2 C1 117.11(9) . . ?
C4 C3 C8 123.92(10) . . ?
C4 C3 O4 128.65(9) . . ?
C8 C3 O4 107.42(8) . . ?
C3 C4 C5 115.12(10) . . ?
C3 C4 H4 122.4 . . ?
C5 C4 H4 122.4 . . ?
C4 C5 C6 121.96(10) . . ?
C4 C5 H5 119.0 . . ?
C6 C5 H5 119.0 . . ?
C7 C6 C5 121.66(10) . . ?
C7 C6 H6 119.2 . . ?
C5 C6 H6 119.2 . . ?
C8 C7 C6 116.32(10) . . ?
C8 C7 H7 121.8 . . ?
C6 C7 H7 121.8 . . ?
C3 C8 C7 121.01(9) . . ?
C3 C8 N1 107.76(8) . . ?
C7 C8 N1 131.23(9) . . ?

loop_
_geom_bond_atom_site_label_1
_geom_bond_atom_site_label_2
_geom_bond_distance
_geom_bond_site_symmetry_2
_geom_bond_publ_flag
P1 O1 1.4894(9) . ?
P1 O2 1.5371(8) . ?
P1 O3 1.5387(9) . ?
P1 C1 1.8178(11) . ?
O2 H2 0.77(2) . ?
O3 H3 0.8300 . ?
O4 C2 1.3551(12) . ?
O4 C3 1.3860(13) . ?
N1 C2 1.2942(13) . ?
N1 C8 1.4015(13) . ?
C1 C2 1.4786(14) . ?
C1 H1A 1.004(17) . ?
C1 H1B 0.97(2) . ?
C3 C4 1.3793(14) . ?
C3 C8 1.3845(13) . ?
C4 C5 1.3911(18) . ?
C4 H4 0.9400 . ?
C5 C6 1.4029(18) . ?
C5 H5 0.9400 . ?
C6 C7 1.3921(15) . ?
C6 H6 0.9400 . ?
C7 C8 1.3886(14) . ?
C7 H7 0.9400 . ?

loop_
_geom_hbond_atom_site_label_D
_geom_hbond_atom_site_label_H
_geom_hbond_atom_site_label_A
_geom_hbond_distance_DH
_geom_hbond_distance_HA
_geom_hbond_distance_DA
_geom_hbond_angle_DHA
_geom_hbond_site_symmetry_A
O2 H2 N1 0.77(2) 1.81(2) 2.5596(11) 163(3) 1_545
O3 H3 O1 0.83 1.67 2.4733(14) 162.1 2_664
C4 H4 O2 0.94 2.55 3.4318(14) 155.6 4_655

loop_
_geom_torsion_atom_site_label_1
_geom_torsion_atom_site_label_2
_geom_torsion_atom_site_label_3
_geom_torsion_atom_site_label_4
_geom_torsion
_geom_torsion_site_symmetry_1
_geom_torsion_site_symmetry_2
_geom_torsion_site_symmetry_3
_geom_torsion_site_symmetry_4
_geom_torsion_publ_flag
O1 P1 C1 C2 159.85(8) . . . . ?
O2 P1 C1 C2 35.25(9) . . . . ?
O3 P1 C1 C2 -78.05(9) . . . . ?
C8 N1 C2 O4 -0.24(12) . . . . ?
C8 N1 C2 C1 -178.74(10) . . . . ?
C3 O4 C2 N1 0.23(12) . . . . ?
C3 O4 C2 C1 178.90(9) . . . . ?
P1 C1 C2 N1 89.80(12) . . . . ?
P1 C1 C2 O4 -88.66(10) . . . . ?
C2 O4 C3 C4 178.97(11) . . . . ?
C2 O4 C3 C8 -0.11(11) . . . . ?
C8 C3 C4 C5 0.42(17) . . . . ?
O4 C3 C4 C5 -178.52(11) . . . . ?
C3 C4 C5 C6 -0.64(18) . . . . ?
C4 C5 C6 C7 0.3(2) . . . . ?
C5 C6 C7 C8 0.28(18) . . . . ?
C4 C3 C8 C7 0.16(17) . . . . ?
O4 C3 C8 C7 179.29(10) . . . . ?
C4 C3 C8 N1 -179.16(11) . . . . ?
O4 C3 C8 N1 -0.03(11) . . . . ?
C6 C7 C8 C3 -0.51(16) . . . . ?
C6 C7 C8 N1 178.63(11) . . . . ?
C2 N1 C8 C3 0.16(11) . . . . ?
C2 N1 C8 C7 -179.06(11) . . . . ?

loop_
_cod_related_entry_id
_cod_related_entry_database
_cod_related_entry_code
1 ChemSpider 15320964
